data_7226286
loop_
_publ_author_name
'Sun, Yantao'
'Cui, Zili'
'Chen, Lichuan'
'Lu, Xiaofeng'
'Wu, Yuewei'
'Zhang, Haoli'
'Shao, Xiangfeng'

_publ_section_title
;
 Aryl-Fused Tetrathianaphthalene (TTN): Synthesis, Structures, Properties,
 and Cocrystals with Fullerenes
;
_journal_name_full 'RSC Adv.'
_journal_paper_doi 10.1039/C6RA18945H
_journal_year 2016
_chemical_formula_moiety 'C78 H16 O4 S4'
_chemical_formula_sum 'C78 H16 O4 S4'
_chemical_formula_weight 1145.15
_chemical_name_common (TTN2)(C60)
_chemical_name_systematic
;
(TTN2)(C60)
;
_chemical_temperature_decomposition 569
_space_group_IT_number 15
_symmetry_cell_setting monoclinic
_symmetry_space_group_name_Hall '-I 2ya'
_symmetry_space_group_name_H-M 'I 1 2/a 1'
_atom_sites_solution_hydrogens geom
_atom_sites_solution_primary direct
_atom_sites_solution_secondary difmap
_audit_creation_method SHELXL-97
_audit_update_record
;
2016-07-13 deposited with the CCDC.
2016-08-15 downloaded from the CCDC.
;
_cell_angle_alpha 90.00
_cell_angle_beta 103.105(4)
_cell_angle_gamma 90.00
_cell_formula_units_Z 4
_cell_length_a 14.7684(5)
_cell_length_b 13.5962(4)
_cell_length_c 22.7333(10)
_cell_measurement_reflns_used 5097
_cell_measurement_temperature 110(2)
_cell_measurement_theta_max 70.4170
_cell_measurement_theta_min 3.9920
_cell_volume 4445.8(3)
_computing_cell_refinement
;
CrysAlisPro, Agilent Technologies,
Version 1.171.36.28 (release 01-02-2013 CrysAlis171 .NET)
(compiled Feb  1 2013,16:14:44)
;
_computing_data_collection
;
CrysAlisPro, Agilent Technologies,
Version 1.171.36.28 (release 01-02-2013 CrysAlis171 .NET)
(compiled Feb  1 2013,16:14:44)
;
_computing_data_reduction
;
CrysAlisPro, Agilent Technologies,
Version 1.171.36.28 (release 01-02-2013 CrysAlis171 .NET)
(compiled Feb  1 2013,16:14:44)
;
_computing_molecular_graphics Ortep3
_computing_publication_material Ortep3
_computing_structure_refinement 'SHELXL-97 (Sheldrick, 1997)'
_computing_structure_solution SIR2004
_diffrn_ambient_temperature 110(2)
_diffrn_detector_area_resol_mean 16.0733
_diffrn_measured_fraction_theta_full 0.986
_diffrn_measured_fraction_theta_max 0.986
_diffrn_measurement_device_type 'SuperNova, Dual, Cu at zero, Eos'
_diffrn_measurement_method '\w scans'
_diffrn_radiation_monochromator mirror
_diffrn_radiation_source 'SuperNova (Cu) X-ray Source'
_diffrn_radiation_type 'Cu K\a'
_diffrn_radiation_wavelength 1.5418
_diffrn_reflns_av_R_equivalents 0.0465
_diffrn_reflns_av_sigmaI/netI 0.0512
_diffrn_reflns_limit_h_max 17
_diffrn_reflns_limit_h_min -17
_diffrn_reflns_limit_k_max 11
_diffrn_reflns_limit_k_min -16
_diffrn_reflns_limit_l_max 27
_diffrn_reflns_limit_l_min -27
_diffrn_reflns_number 9778
_diffrn_reflns_theta_full 70.69
_diffrn_reflns_theta_max 70.69
_diffrn_reflns_theta_min 3.82
_exptl_absorpt_coefficient_mu 2.530
_exptl_absorpt_correction_T_max 0.8428
_exptl_absorpt_correction_T_min 0.5174
_exptl_absorpt_correction_type multi-scan
_exptl_absorpt_process_details
;
CrysAlisPro, Agilent Technologies,
Version 1.171.36.28 (release 01-02-2013 CrysAlis171 .NET)
(compiled Feb  1 2013,16:14:44)
Empirical absorption correction using spherical harmonics,
 implemented in SCALE3 ABSPACK scaling algorithm.
;
_exptl_crystal_colour black
_exptl_crystal_density_diffrn 1.711
_exptl_crystal_density_meas ?
_exptl_crystal_density_method 'not measured'
_exptl_crystal_description platelet
_exptl_crystal_F_000 2320
_exptl_crystal_size_max 0.30
_exptl_crystal_size_mid 0.20
_exptl_crystal_size_min 0.07
_refine_diff_density_max 0.935
_refine_diff_density_min -0.581
_refine_diff_density_rms 0.115
_refine_ls_extinction_method none
_refine_ls_goodness_of_fit_ref 1.138
_refine_ls_hydrogen_treatment constr
_refine_ls_matrix_type full
_refine_ls_number_parameters 390
_refine_ls_number_reflns 4201
_refine_ls_number_restraints 0
_refine_ls_restrained_S_all 1.138
_refine_ls_R_factor_all 0.0726
_refine_ls_R_factor_gt 0.0681
_refine_ls_shift/su_max 0.000
_refine_ls_shift/su_mean 0.000
_refine_ls_structure_factor_coef Fsqd
_refine_ls_weighting_details 'calc w=1/[\s^2^(Fo^2^)+(0.0803P)^2^+28.7871P] where P=(Fo^2^+2Fc^2^)/3'
_refine_ls_weighting_scheme calc
_refine_ls_wR_factor_gt 0.1877
_refine_ls_wR_factor_ref 0.1909
_reflns_number_gt 3795
_reflns_number_total 4201
_reflns_threshold_expression >2sigma(I)
_cod_data_source_file c6ra18945h2.cif
_cod_data_source_block TTN2_C60
_cod_depositor_comments
;
The following automatic conversions were performed:

'_chemical_melting_point' tag was changed to
'_chemical_temperature_decomposition' since the value had been '569,
decomposed'. The value '569, decomposed' was changed to '569'.

'_exptl_crystal_density_meas' value 'not measured' was changed to '?'
- the value is perceived as not measured.

Automatic conversion script
Id: cif_fix_values 4268 2015-11-12 08:31:59Z antanas 
;
_cod_original_sg_symbol_H-M I2/a
_cod_database_code 7226286

loop_
_symmetry_equiv_pos_as_xyz
'x, y, z'
'-x+1/2, y, -z'
'x+1/2, y+1/2, z+1/2'
'-x+1, y+1/2, -z+1/2'
'-x, -y, -z'
'x-1/2, -y, z'
'-x+1/2, -y+1/2, -z+1/2'
'x, -y+1/2, z+1/2'

loop_
_atom_site_label
_atom_site_type_symbol
_atom_site_fract_x
_atom_site_fract_y
_atom_site_fract_z
_atom_site_U_iso_or_equiv
_atom_site_adp_type
_atom_site_occupancy
_atom_site_symmetry_multiplicity
_atom_site_calc_flag
_atom_site_refinement_flags
C1A C -0.0888(2) 0.3159(3) 0.00088(16) 0.0165(7) Uani 1 1 d .
C2A C -0.1317(2) 0.3769(3) 0.03475(16) 0.0146(7) Uani 1 1 d .
C3A C -0.1781(2) 0.3379(3) 0.07635(16) 0.0165(7) Uani 1 1 d .
H3A H -0.2049 0.3804 0.1010 0.020 Uiso 1 1 calc R
C4A C -0.1850(2) 0.2375(3) 0.08166(16) 0.0155(7) Uani 1 1 d .
C5A C -0.1438(2) 0.1740(3) 0.04571(16) 0.0166(7) Uani 1 1 d .
C6A C -0.0938(2) 0.2133(3) 0.00657(16) 0.0160(7) Uani 1 1 d .
H6A H -0.0633 0.1713 -0.0162 0.019 Uiso 1 1 calc R
C7A C 0.0213(2) 0.4707(3) -0.01601(16) 0.0163(7) Uani 1 1 d .
C8A C -0.1208(4) 0.0090(3) 0.0173(2) 0.0310(10) Uani 1 1 d .
H8A1 H -0.1435 0.0266 -0.0253 0.046 Uiso 1 1 calc R
H8A2 H -0.1415 -0.0577 0.0241 0.046 Uiso 1 1 calc R
H8A3 H -0.0527 0.0115 0.0278 0.046 Uiso 1 1 calc R
C9A C -0.2610(3) 0.2500(3) 0.16304(18) 0.0238(8) Uani 1 1 d .
H9A1 H -0.2083 0.2851 0.1883 0.036 Uiso 1 1 calc R
H9A2 H -0.2903 0.2083 0.1886 0.036 Uiso 1 1 calc R
H9A3 H -0.3065 0.2977 0.1416 0.036 Uiso 1 1 calc R
O1A O -0.2290(2) 0.1902(2) 0.12030(12) 0.0218(6) Uani 1 1 d .
O2A O -0.1567(2) 0.0764(2) 0.05404(13) 0.0221(6) Uani 1 1 d .
S1A S -0.03007(6) 0.36385(7) -0.05320(4) 0.0173(2) Uani 1 1 d .
S2A S 0.13580(6) 0.49349(6) -0.02356(4) 0.0157(2) Uani 1 1 d .
C1B C 0.0148(3) 0.2030(4) 0.2515(2) 0.0293(10) Uani 1 1 d .
C2B C 0.0386(3) 0.1167(3) 0.2200(2) 0.0283(9) Uani 1 1 d .
C3B C 0.0445(3) 0.1476(3) 0.16003(19) 0.0272(9) Uani 1 1 d .
C4B C 0.0249(3) 0.2516(3) 0.15421(18) 0.0247(9) Uani 1 1 d .
C5B C 0.0066(3) 0.2863(4) 0.2110(2) 0.0302(10) Uani 1 1 d .
C6B C 0.0536(3) 0.2154(4) 0.3125(2) 0.0307(10) Uani 1 1 d .
C7B C 0.1174(3) 0.1431(4) 0.34476(19) 0.0293(10) Uani 1 1 d .
C8B C 0.1900(3) 0.1947(4) 0.38815(17) 0.0274(9) Uani 1 1 d .
C9B C 0.1703(3) 0.2986(4) 0.38277(18) 0.0277(9) Uani 1 1 d .
C10B C 0.0858(3) 0.3123(4) 0.3357(2) 0.0327(11) Uani 1 1 d .
C11B C 0.1006(3) 0.0477(3) 0.2515(2) 0.0307(10) Uani 1 1 d .
C12B C 0.1407(3) 0.0609(3) 0.3148(2) 0.0305(10) Uani 1 1 d .
C13B C 0.2363(3) 0.0266(3) 0.3270(2) 0.0303(10) Uani 1 1 d .
C14B C 0.2549(4) -0.0083(3) 0.2701(2) 0.0318(10) Uani 1 1 d .
C15B C 0.1704(3) 0.0046(3) 0.2238(2) 0.0315(10) Uani 1 1 d .
C16B C 0.0370(3) 0.3781(4) 0.2324(2) 0.0304(10) Uani 1 1 d .
C17B C 0.0782(3) 0.3911(4) 0.2972(2) 0.0324(10) Uani 1 1 d .
C18B C 0.1534(3) 0.4615(3) 0.3026(2) 0.0313(10) Uani 1 1 d .
C19B C 0.1591(3) 0.4918(3) 0.2428(2) 0.0323(11) Uani 1 1 d .
C20B C 0.0871(3) 0.4405(3) 0.1993(2) 0.0290(10) Uani 1 1 d .
C21B C 0.1621(3) 0.1691(3) 0.09982(17) 0.0252(9) Uani 1 1 d .
C22B C 0.1438(3) 0.2691(3) 0.09430(17) 0.0253(9) Uani 1 1 d .
C23B C 0.1112(3) 0.1064(3) 0.13345(19) 0.0276(9) Uani 1 1 d .
C24B C 0.1762(3) 0.0336(3) 0.1658(2) 0.0296(10) Uani 1 1 d .
C25B C 0.3048(3) 0.0757(3) 0.36817(19) 0.0270(9) Uani 1 1 d .
C26B C 0.2807(3) 0.1614(3) 0.39926(17) 0.0256(9) Uani 1 1 d .
C27B C 0.2428(3) 0.3655(3) 0.38808(18) 0.0271(9) Uani 1 1 d .
C28B C 0.2347(3) 0.4496(3) 0.3475(2) 0.0299(10) Uani 1 1 d .
C29B C 0.1048(3) 0.4076(3) 0.1455(2) 0.0273(9) Uani 1 1 d .
C30B C 0.0729(3) 0.3118(3) 0.12225(17) 0.0243(9) Uani 1 1 d .

loop_
_atom_site_aniso_label
_atom_site_aniso_U_11
_atom_site_aniso_U_22
_atom_site_aniso_U_33
_atom_site_aniso_U_23
_atom_site_aniso_U_13
_atom_site_aniso_U_12
C1A 0.0114(16) 0.0228(19) 0.0135(16) -0.0003(13) -0.0007(13) -0.0019(14)
C2A 0.0090(16) 0.0124(16) 0.0210(17) -0.0011(13) 0.0006(13) 0.0002(13)
C3A 0.0103(16) 0.0199(18) 0.0185(17) -0.0031(14) 0.0017(13) 0.0001(14)
C4A 0.0111(16) 0.0206(19) 0.0140(16) 0.0004(14) 0.0010(13) -0.0015(14)
C5A 0.0131(17) 0.0156(18) 0.0190(17) -0.0023(14) -0.0008(14) -0.0031(14)
C6A 0.0126(16) 0.0191(18) 0.0153(16) -0.0025(14) 0.0010(13) -0.0008(14)
C7A 0.0132(17) 0.0179(17) 0.0168(16) 0.0029(14) 0.0015(13) -0.0028(14)
C8A 0.046(3) 0.017(2) 0.037(2) -0.0049(17) 0.023(2) 0.0003(19)
C9A 0.031(2) 0.023(2) 0.0218(19) 0.0019(15) 0.0138(16) 0.0017(17)
O1A 0.0280(15) 0.0182(13) 0.0233(14) -0.0004(11) 0.0142(11) -0.0031(11)
O2A 0.0290(15) 0.0131(13) 0.0274(14) -0.0025(11) 0.0132(12) -0.0033(11)
S1A 0.0199(5) 0.0169(5) 0.0166(4) -0.0028(3) 0.0073(3) -0.0044(3)
S2A 0.0116(4) 0.0146(4) 0.0216(5) 0.0019(3) 0.0055(3) 0.0014(3)
C1B 0.0092(17) 0.045(3) 0.034(2) 0.005(2) 0.0043(16) -0.0053(17)
C2B 0.0178(19) 0.034(2) 0.031(2) 0.0003(18) -0.0004(16) -0.0168(18)
C3B 0.0182(19) 0.032(2) 0.027(2) -0.0012(17) -0.0055(16) -0.0124(17)
C4B 0.0102(17) 0.035(2) 0.0230(19) 0.0016(17) -0.0083(14) -0.0014(16)
C5B 0.0067(17) 0.048(3) 0.035(2) 0.005(2) 0.0010(16) 0.0053(17)
C6B 0.0169(19) 0.049(3) 0.030(2) 0.004(2) 0.0127(17) -0.0026(19)
C7B 0.024(2) 0.044(3) 0.022(2) 0.0109(18) 0.0086(16) -0.0117(19)
C8B 0.032(2) 0.040(2) 0.0126(17) 0.0021(16) 0.0100(16) -0.0087(19)
C9B 0.026(2) 0.043(3) 0.0168(18) -0.0033(17) 0.0101(16) 0.0060(19)
C10B 0.020(2) 0.054(3) 0.027(2) -0.006(2) 0.0128(17) 0.008(2)
C11B 0.031(2) 0.024(2) 0.034(2) 0.0025(18) 0.0038(18) -0.0192(18)
C12B 0.033(2) 0.026(2) 0.031(2) 0.0118(18) 0.0030(18) -0.0162(18)
C13B 0.041(3) 0.0162(19) 0.030(2) 0.0136(17) 0.0018(19) -0.0063(18)
C14B 0.046(3) 0.0072(17) 0.037(2) 0.0033(16) -0.002(2) 0.0012(17)
C15B 0.039(3) 0.0119(18) 0.039(2) -0.0018(17) -0.001(2) -0.0099(17)
C16B 0.0137(18) 0.040(3) 0.036(2) -0.002(2) 0.0027(17) 0.0178(18)
C17B 0.025(2) 0.038(3) 0.035(2) -0.007(2) 0.0082(18) 0.0174(19)
C18B 0.037(2) 0.021(2) 0.035(2) -0.0121(18) 0.0054(19) 0.0140(19)
C19B 0.040(3) 0.0118(19) 0.040(2) -0.0037(17) -0.001(2) 0.0137(18)
C20B 0.027(2) 0.019(2) 0.035(2) 0.0029(17) -0.0056(18) 0.0153(17)
C21B 0.029(2) 0.030(2) 0.0134(17) -0.0078(16) -0.0018(15) -0.0020(18)
C22B 0.024(2) 0.037(2) 0.0115(17) 0.0036(16) -0.0028(15) -0.0002(18)
C23B 0.026(2) 0.028(2) 0.023(2) -0.0105(17) -0.0060(16) -0.0090(17)
C24B 0.042(3) 0.0122(18) 0.029(2) -0.0093(16) -0.0022(19) -0.0065(18)
C25B 0.034(2) 0.020(2) 0.025(2) 0.0137(16) 0.0005(17) -0.0016(17)
C26B 0.034(2) 0.029(2) 0.0128(17) 0.0104(16) 0.0020(15) -0.0019(18)
C27B 0.033(2) 0.032(2) 0.0156(18) -0.0133(16) 0.0050(16) 0.0036(18)
C28B 0.040(2) 0.020(2) 0.027(2) -0.0138(17) 0.0027(18) 0.0086(18)
C29B 0.024(2) 0.022(2) 0.030(2) 0.0124(17) -0.0059(17) 0.0088(17)
C30B 0.0194(19) 0.030(2) 0.0181(18) 0.0058(16) -0.0066(15) 0.0077(17)

loop_
_atom_type_symbol
_atom_type_description
_atom_type_scat_dispersion_real
_atom_type_scat_dispersion_imag
_atom_type_scat_source
C C 0.0181 0.0091 'International Tables Vol C Tables 4.2.6.8 and 6.1.1.4'
H H 0.0000 0.0000 'International Tables Vol C Tables 4.2.6.8 and 6.1.1.4'
O O 0.0492 0.0322 'International Tables Vol C Tables 4.2.6.8 and 6.1.1.4'
S S 0.3331 0.5567 'International Tables Vol C Tables 4.2.6.8 and 6.1.1.4'

loop_
_geom_angle_atom_site_label_1
_geom_angle_atom_site_label_2
_geom_angle_atom_site_label_3
_geom_angle
_geom_angle_site_symmetry_1
_geom_angle_site_symmetry_3
C2A C1A C6A 120.3(3) . .
C2A C1A S1A 121.5(3) . .
C6A C1A S1A 118.1(3) . .
C1A C2A C3A 120.6(3) . .
C1A C2A S2A 121.3(3) . 5_565
C3A C2A S2A 117.9(3) . 5_565
C4A C3A C2A 119.6(3) . .
O1A C4A C3A 125.4(3) . .
O1A C4A C5A 114.3(3) . .
C3A C4A C5A 120.3(3) . .
O2A C5A C6A 125.3(3) . .
O2A C5A C4A 115.0(3) . .
C6A C5A C4A 119.7(3) . .
C5A C6A C1A 119.3(3) . .
C7A C7A S1A 123.4(4) 5_565 .
C7A C7A S2A 122.0(4) 5_565 .
S1A C7A S2A 114.6(2) . .
C4A O1A C9A 116.6(3) . .
C5A O2A C8A 117.7(3) . .
C7A S1A C1A 101.22(17) . .
C7A S2A C2A 100.72(17) . 5_565
C6B C1B C5B 119.8(5) . .
C6B C1B C2B 119.9(4) . .
C5B C1B C2B 108.3(4) . .
C11B C2B C3B 120.4(4) . .
C11B C2B C1B 119.7(4) . .
C3B C2B C1B 107.5(4) . .
C23B C3B C4B 120.3(4) . .
C23B C3B C2B 119.6(4) . .
C4B C3B C2B 108.4(4) . .
C30B C4B C3B 120.6(4) . .
C30B C4B C5B 119.5(4) . .
C3B C4B C5B 108.1(4) . .
C16B C5B C1B 120.8(4) . .
C16B C5B C4B 119.6(4) . .
C1B C5B C4B 107.7(4) . .
C1B C6B C7B 120.0(4) . .
C1B C6B C10B 120.0(4) . .
C7B C6B C10B 108.1(4) . .
C12B C7B C6B 120.3(4) . .
C12B C7B C8B 119.4(4) . .
C6B C7B C8B 108.1(4) . .
C26B C8B C9B 120.3(4) . .
C26B C8B C7B 119.9(4) . .
C9B C8B C7B 108.1(4) . .
C27B C9B C8B 119.9(4) . .
C27B C9B C10B 119.6(4) . .
C8B C9B C10B 108.0(4) . .
C17B C10B C6B 120.1(4) . .
C17B C10B C9B 120.0(5) . .
C6B C10B C9B 107.7(4) . .
C2B C11B C12B 120.2(4) . .
C2B C11B C15B 120.0(4) . .
C12B C11B C15B 108.2(4) . .
C7B C12B C11B 119.9(4) . .
C7B C12B C13B 120.2(4) . .
C11B C12B C13B 108.3(4) . .
C25B C13B C12B 120.3(4) . .
C25B C13B C14B 120.0(4) . .
C12B C13B C14B 107.8(4) . .
C19B C14B C15B 120.4(4) 7 .
C19B C14B C13B 120.1(4) 7 .
C15B C14B C13B 107.5(4) . .
C24B C15B C11B 119.8(4) . .
C24B C15B C14B 119.5(5) . .
C11B C15B C14B 108.3(4) . .
C5B C16B C20B 120.9(4) . .
C5B C16B C17B 119.3(4) . .
C20B C16B C17B 107.9(4) . .
C10B C17B C18B 120.8(4) . .
C10B C17B C16B 120.1(5) . .
C18B C17B C16B 107.4(4) . .
C28B C18B C19B 119.8(5) . .
C28B C18B C17B 120.0(4) . .
C19B C18B C17B 108.4(4) . .
C14B C19B C18B 120.0(4) 7 .
C14B C19B C20B 119.8(4) 7 .
C18B C19B C20B 108.3(4) . .
C29B C20B C16B 119.5(4) . .
C29B C20B C19B 120.1(4) . .
C16B C20B C19B 108.0(4) . .
C22B C21B C27B 119.8(4) . 7
C22B C21B C23B 120.4(4) . .
C27B C21B C23B 107.6(4) 7 .
C21B C22B C26B 120.2(4) . 7
C21B C22B C30B 119.6(4) . .
C26B C22B C30B 108.0(4) 7 .
C3B C23B C24B 120.5(4) . .
C3B C23B C21B 119.6(4) . .
C24B C23B C21B 107.6(4) . .
C15B C24B C28B 120.0(4) . 7
C15B C24B C23B 119.6(4) . .
C28B C24B C23B 108.5(4) 7 .
C13B C25B C26B 119.6(4) . .
C13B C25B C29B 119.7(4) . 7
C26B C25B C29B 108.6(4) . 7
C8B C26B C22B 119.9(4) . 7
C8B C26B C25B 120.7(4) . .
C22B C26B C25B 107.8(4) 7 .
C9B C27B C21B 119.9(4) . 7
C9B C27B C28B 120.5(4) . .
C21B C27B C28B 108.2(4) 7 .
C18B C28B C24B 120.4(4) . 7
C18B C28B C27B 119.2(4) . .
C24B C28B C27B 108.1(4) 7 .
C20B C29B C30B 120.3(4) . .
C20B C29B C25B 120.4(4) . 7
C30B C29B C25B 107.5(4) . 7
C4B C30B C29B 120.1(4) . .
C4B C30B C22B 119.6(4) . .
C29B C30B C22B 108.1(4) . .

loop_
_geom_bond_atom_site_label_1
_geom_bond_atom_site_label_2
_geom_bond_distance
_geom_bond_site_symmetry_2
C1A C2A 1.380(5) .
C1A C6A 1.404(5) .
C1A S1A 1.781(4) .
C2A C3A 1.392(5) .
C2A S2A 1.780(4) 5_565
C3A C4A 1.375(5) .
C4A O1A 1.367(4) .
C4A C5A 1.417(5) .
C5A O2A 1.360(5) .
C5A C6A 1.386(5) .
C7A C7A 1.330(8) 5_565
C7A S1A 1.763(4) .
C7A S2A 1.765(4) .
C8A O2A 1.420(5) .
C9A O1A 1.427(5) .
S2A C2A 1.780(4) 5_565
C1B C6B 1.386(6) .
C1B C5B 1.446(7) .
C1B C2B 1.457(7) .
C2B C11B 1.390(7) .
C2B C3B 1.449(6) .
C3B C23B 1.385(7) .
C3B C4B 1.443(6) .
C4B C30B 1.390(6) .
C4B C5B 1.457(6) .
C5B C16B 1.378(7) .
C6B C7B 1.442(7) .
C6B C10B 1.458(7) .
C7B C12B 1.392(7) .
C7B C8B 1.461(6) .
C8B C26B 1.382(6) .
C8B C9B 1.442(7) .
C9B C27B 1.390(7) .
C9B C10B 1.461(6) .
C10B C17B 1.372(7) .
C11B C12B 1.439(6) .
C11B C15B 1.448(7) .
C12B C13B 1.452(7) .
C13B C25B 1.385(6) .
C13B C14B 1.461(7) .
C14B C19B 1.385(7) 7
C14B C15B 1.449(6) .
C15B C24B 1.397(7) .
C16B C20B 1.444(7) .
C16B C17B 1.471(6) .
C17B C18B 1.450(7) .
C18B C28B 1.398(6) .
C18B C19B 1.439(7) .
C19B C14B 1.385(7) 7
C19B C20B 1.456(6) .
C20B C29B 1.381(7) .
C21B C22B 1.386(6) .
C21B C27B 1.446(6) 7
C21B C23B 1.462(6) .
C22B C26B 1.444(6) 7
C22B C30B 1.463(6) .
C23B C24B 1.457(6) .
C24B C28B 1.433(7) 7
C25B C26B 1.448(6) .
C25B C29B 1.455(6) 7
C26B C22B 1.444(6) 7
C27B C21B 1.446(6) 7
C27B C28B 1.458(6) .
C28B C24B 1.433(7) 7
C29B C30B 1.445(6) .
C29B C25B 1.455(6) 7
